data_1565268
loop_
_publ_author_name
'Zhang, Fanjun'
'Woods, Toby John'
'Zhu, Lingyang'
'Rauchfuss, Thomas'

_publ_section_title
;
 Inhibition of [FeFe]-Hydrogenase by Formaldehyde: Proposed Mechanism and
 Reactivity of FeFe Alkyl Complexes
;
_journal_name_full 'Chemical Science'
_journal_paper_doi 10.1039/D1SC05803G
_journal_year 2021
_chemical_formula_moiety 'C32 H12 B F24, C13 H24 Fe2 N O4 P2 S2'
_chemical_formula_sum 'C45 H36 B F24 Fe2 N O4 P2 S2'
_chemical_formula_weight 1359.32
_space_group_crystal_system triclinic
_space_group_IT_number 2
_space_group_name_Hall '-P 1'
_space_group_name_H-M_alt 'P -1'
_atom_sites_solution_hydrogens geom
_atom_sites_solution_primary 'dual space'
_audit_creation_method SHELXL-2018/3
_audit_update_record
;
2021-08-18 deposited with the CCDC.	2021-11-16 downloaded from the CCDC.
;
_cell_angle_alpha 104.2574(4)
_cell_angle_beta 105.6326(4)
_cell_angle_gamma 111.3821(4)
_cell_formula_units_Z 2
_cell_length_a 13.5275(3)
_cell_length_b 14.3475(4)
_cell_length_c 16.5656(4)
_cell_measurement_reflns_used 99413
_cell_measurement_temperature 100(2)
_cell_measurement_theta_max 28.30
_cell_measurement_theta_min 2.29
_cell_volume 2661.82(12)
_computing_cell_refinement 'SAINT V8.38A (Bruker, 2018)'
_computing_data_collection 'APEX3 V2018.7-2 (Bruker, 2018)'
_computing_data_reduction
; 
SAINT V8.38A, XPREP v2014/2, (Bruker, 2018), SADABS V2016/2 
(Krause et al., 2015) 
;
_computing_molecular_graphics
; 
SHELXTL v2014-7 (Bruker, 2018), CrystalMaker v9.2.8 (CrystalMaker, 2016) 
;
_computing_publication_material 'XCIF V2014-2 (Bruker, 2018)'
_computing_structure_refinement 'SHELXL-2018-3 (Sheldrick, 2015a)'
_computing_structure_solution 'SHELXT-2014-5 (Sheldrick, 2015b)'
_diffrn_ambient_temperature 100(2)
_diffrn_measured_fraction_theta_full 0.999
_diffrn_measured_fraction_theta_max 0.999
_diffrn_measurement_device 'Bruker D8 Venture/Photon II'
_diffrn_measurement_method 'profile data from \f and \w scans'
_diffrn_radiation_monochromator 'multilayer mirrors'
_diffrn_radiation_source 'microfocus sealed tube'
_diffrn_radiation_type MoK\a
_diffrn_radiation_wavelength 0.71073
_diffrn_radiation_wavelength_id ed79ks
_diffrn_reflns_av_R_equivalents 0.0312
_diffrn_reflns_av_unetI/netI 0.0125
_diffrn_reflns_Laue_measured_fraction_full 0.999
_diffrn_reflns_Laue_measured_fraction_max 0.999
_diffrn_reflns_limit_h_max 18
_diffrn_reflns_limit_h_min -18
_diffrn_reflns_limit_k_max 19
_diffrn_reflns_limit_k_min -19
_diffrn_reflns_limit_l_max 22
_diffrn_reflns_limit_l_min -22
_diffrn_reflns_number 190539
_diffrn_reflns_point_group_measured_fraction_full 0.999
_diffrn_reflns_point_group_measured_fraction_max 0.999
_diffrn_reflns_theta_full 25.242
_diffrn_reflns_theta_max 28.301
_diffrn_reflns_theta_min 2.290
_exptl_absorpt_coefficient_mu 0.811
_exptl_absorpt_correction_T_max 0.7457
_exptl_absorpt_correction_T_min 0.7147
_exptl_absorpt_correction_type multi-scan
_exptl_absorpt_process_details 'SADABS V2016/2 (Krause et al., 2015)'
_exptl_crystal_colour red
_exptl_crystal_density_diffrn 1.696
_exptl_crystal_density_method 'not measured'
_exptl_crystal_description plate
_exptl_crystal_F_000 1360
_exptl_crystal_id ed79ks
_exptl_crystal_preparation
; 
The data crystal was mounted using oil (Paratone-N, Exxon) to a 
0.3 mm cryo-loop (Hampton Research) with the (2 -2 -5) scattering 
planes roughly normal to the spindle axis. 
;
_exptl_crystal_size_max 0.228
_exptl_crystal_size_mid 0.184
_exptl_crystal_size_min 0.064
_refine_diff_density_max 1.246
_refine_diff_density_min -0.990
_refine_diff_density_rms 0.066
_refine_ls_extinction_method none
_refine_ls_goodness_of_fit_ref 1.023
_refine_ls_hydrogen_treatment constr
_refine_ls_matrix_type full
_refine_ls_number_parameters 743
_refine_ls_number_reflns 13211
_refine_ls_number_restraints 52
_refine_ls_restrained_S_all 1.143
_refine_ls_R_factor_all 0.0369
_refine_ls_R_factor_gt 0.0348
_refine_ls_shift/su_max 0.001
_refine_ls_shift/su_mean 0.000
_refine_ls_structure_factor_coef Fsqd
_refine_ls_weighting_details 'w=1/[\s^2^(Fo^2^)+(0.0340P)^2^+3.6295P] where P=(Fo^2^+2Fc^2^)/3'
_refine_ls_weighting_scheme calc
_refine_ls_wR_factor_gt 0.0840
_refine_ls_wR_factor_ref 0.0856
_reflns_Friedel_coverage 0.000
_reflns_number_gt 12361
_reflns_number_total 13211
_reflns_threshold_expression 'I > 2\s(I)'
_cod_data_source_file d1sc05803g2.cif
_cod_data_source_block ed79ks
_cod_original_cell_volume 2661.82(11)
_cod_database_code 1565268
_shelx_shelxl_version_number 2018/3
_shelx_space_group_comment
; 
The symmetry employed for this shelxl refinement is uniquely defined 
by the following loop, which should always be used as a source of 
symmetry information in preference to the above space-group names. 
They are only intended as comments. 
;
_shelx_estimated_absorpt_t_min 0.837
_shelx_estimated_absorpt_t_max 0.950

loop_
_space_group_symop_operation_xyz
'x, y, z'
'-x, -y, -z'

loop_
_atom_site_label
_atom_site_type_symbol
_atom_site_fract_x
_atom_site_fract_y
_atom_site_fract_z
_atom_site_U_iso_or_equiv
_atom_site_adp_type
_atom_site_occupancy
_atom_site_site_symmetry_order
_atom_site_calc_flag
_atom_site_refinement_flags_posn
_atom_site_refinement_flags_adp
_atom_site_refinement_flags_occupancy
_atom_site_disorder_assembly
_atom_site_disorder_group
Fe1 Fe 0.60355(2) 0.29786(2) 0.39478(2) 0.01433(5) Uani 1 1 d . . . . .
Fe2 Fe 0.43522(2) 0.10232(2) 0.30561(2) 0.01704(6) Uani 1 1 d . . . . .
S1 S 0.46723(4) 0.21230(3) 0.44253(3) 0.01814(8) Uani 1 1 d . . . . .
S2 S 0.45441(4) 0.23675(3) 0.25693(3) 0.01963(8) Uani 1 1 d . . . . .
P1 P 0.73753(4) 0.36491(3) 0.53701(3) 0.01719(8) Uani 1 1 d . . . . .
P2 P 0.45440(4) 0.01708(4) 0.17971(3) 0.02332(10) Uani 1 1 d . . . . .
O1 O 0.75447(15) 0.44383(12) 0.33512(12) 0.0384(4) Uani 1 1 d . . . . .
O2 O 0.70963(12) 0.15386(11) 0.36591(10) 0.0281(3) Uani 1 1 d . . . . .
O3 O 0.46247(14) -0.05340(12) 0.38486(11) 0.0363(3) Uani 1 1 d . . . . .
O4 O 0.18415(13) -0.01331(15) 0.22926(12) 0.0457(4) Uani 1 1 d . . . . .
N1 N 0.42525(14) 0.36534(13) 0.39025(10) 0.0236(3) Uani 1 1 d . . . . .
C1 C 0.69705(17) 0.38624(14) 0.35886(13) 0.0231(3) Uani 1 1 d . . . . .
C2 C 0.73915(16) 0.47228(16) 0.62296(12) 0.0242(4) Uani 1 1 d . . . . .
H2A H 0.758165 0.536659 0.607682 0.036 Uiso 1 1 calc R U . . .
H2B H 0.797400 0.490059 0.682112 0.036 Uiso 1 1 calc R U . . .
H2C H 0.662765 0.448222 0.625587 0.036 Uiso 1 1 calc R U . . .
C3 C 0.88478(16) 0.41977(17) 0.54345(14) 0.0297(4) Uani 1 1 d . . . . .
H3A H 0.893612 0.363824 0.502720 0.045 Uiso 1 1 calc R U . . .
H3B H 0.938905 0.443163 0.605893 0.045 Uiso 1 1 calc R U . . .
H3C H 0.901268 0.481927 0.525205 0.045 Uiso 1 1 calc R U . . .
C4 C 0.7320(2) 0.26609(17) 0.58829(15) 0.0340(5) Uani 1 1 d . . . . .
H4A H 0.658504 0.237325 0.595405 0.051 Uiso 1 1 calc R U . . .
H4B H 0.796361 0.300848 0.647940 0.051 Uiso 1 1 calc R U . . .
H4C H 0.738101 0.206694 0.549227 0.051 Uiso 1 1 calc R U . . .
C5 C 0.65660(15) 0.20044(14) 0.37239(12) 0.0200(3) Uani 1 1 d . . . . .
C6 C 0.54977(16) 0.42276(14) 0.42572(12) 0.0215(3) Uani 1 1 d . . . . .
H6A H 0.582527 0.463893 0.492070 0.026 Uiso 1 1 calc R U . . .
H6B H 0.575327 0.473877 0.396168 0.026 Uiso 1 1 calc R U . . .
C7 C 0.38777(16) 0.29449(16) 0.43527(13) 0.0255(4) Uani 1 1 d . . . . .
H7A H 0.303739 0.245378 0.401743 0.031 Uiso 1 1 calc R U . . .
H7B H 0.400882 0.337961 0.497242 0.031 Uiso 1 1 calc R U . . .
C8 C 0.37692(17) 0.31222(16) 0.29341(13) 0.0263(4) Uani 1 1 d . . . . .
H8A H 0.382846 0.366758 0.265710 0.032 Uiso 1 1 calc R U . . .
H8B H 0.293942 0.261118 0.271903 0.032 Uiso 1 1 calc R U . . .
C9 C 0.45352(16) 0.00725(15) 0.35447(13) 0.0242(4) Uani 1 1 d . . . . .
C10 C 0.28319(17) 0.03062(16) 0.25861(13) 0.0284(4) Uani 1 1 d . . . . .
C11 C 0.3209(2) -0.0522(2) 0.07914(15) 0.0467(6) Uani 1 1 d . . . . .
H11A H 0.261479 -0.107116 0.088727 0.070 Uiso 1 1 calc R U . . .
H11B H 0.333903 -0.087271 0.027119 0.070 Uiso 1 1 calc R U . . .
H11C H 0.294910 0.000383 0.067153 0.070 Uiso 1 1 calc R U . . .
C12 C 0.5565(2) 0.10252(17) 0.14425(15) 0.0325(4) Uani 1 1 d . . . . .
H12A H 0.535072 0.158067 0.133670 0.049 Uiso 1 1 calc R U . . .
H12B H 0.554862 0.057931 0.088085 0.049 Uiso 1 1 calc R U . . .
H12C H 0.634658 0.137550 0.191917 0.049 Uiso 1 1 calc R U . . .
C13 C 0.5007(2) -0.08527(16) 0.18622(16) 0.0354(5) Uani 1 1 d . . . . .
H13A H 0.576146 -0.052218 0.236919 0.053 Uiso 1 1 calc R U . . .
H13B H 0.507242 -0.116573 0.129408 0.053 Uiso 1 1 calc R U . . .
H13C H 0.443894 -0.142464 0.195843 0.053 Uiso 1 1 calc R U . . .
F4 F 0.91322(12) 0.80091(11) 0.61021(9) 0.0371(3) Uani 1 1 d . . . . .
F5 F 0.98767(12) 0.69431(12) 0.58813(9) 0.0386(3) Uani 1 1 d . . . . .
F6 F 0.81152(12) 0.64438(12) 0.50291(9) 0.0428(3) Uani 1 1 d . . . . .
F7 F 0.50195(11) 0.70731(10) 0.25870(9) 0.0333(3) Uani 1 1 d . . . . .
F8 F 0.52373(12) 0.61218(13) 0.33660(9) 0.0400(3) Uani 1 1 d . . . . .
F9 F 0.37298(10) 0.54239(11) 0.21320(9) 0.0358(3) Uani 1 1 d . . . . .
F13 F 0.84728(12) 0.26771(9) 0.11453(9) 0.0395(3) Uani 1 1 d . . . . .
F14 F 1.01431(11) 0.32617(9) 0.21855(9) 0.0326(3) Uani 1 1 d . . . . .
F15 F 0.88046(13) 0.34510(10) 0.25435(10) 0.0376(3) Uani 1 1 d . . . . .
F16 F 1.19842(12) 0.55244(11) 0.06571(10) 0.0398(3) Uani 1 1 d . . . . .
F17 F 1.27858(10) 0.70309(12) 0.17987(10) 0.0412(3) Uani 1 1 d . . . . .
F18 F 1.15645(11) 0.68012(12) 0.05403(10) 0.0381(3) Uani 1 1 d . . . . .
F19 F 0.82264(12) 0.69081(10) -0.11590(8) 0.0335(3) Uani 1 1 d . . . . .
F20 F 0.99992(12) 0.81190(15) -0.04535(9) 0.0494(4) Uani 1 1 d . . . . .
F21 F 0.86955(14) 0.85522(11) -0.10314(8) 0.0411(3) Uani 1 1 d . . . . .
F22 F 0.73853(18) 1.01744(16) 0.11840(10) 0.0624(5) Uani 1 1 d . . . . .
F23 F 0.91832(18) 1.11614(11) 0.20349(13) 0.0644(5) Uani 1 1 d . . . . .
F24 F 0.80364(13) 1.02646(11) 0.25427(8) 0.0385(3) Uani 1 1 d . . . . .
C14 C 0.93795(14) 0.75916(13) 0.32658(11) 0.0148(3) Uani 1 1 d . . . . .
C15 C 1.03813(14) 0.85921(13) 0.36550(11) 0.0175(3) Uani 1 1 d . . . . .
H15 H 1.066859 0.889831 0.326838 0.021 Uiso 1 1 calc R U . . .
C16 C 1.09668(15) 0.91492(14) 0.45913(12) 0.0199(3) Uani 1 1 d . . . . .
C17 C 1.05814(15) 0.87414(14) 0.51860(12) 0.0204(3) Uani 1 1 d . . . . .
H17 H 1.097679 0.912831 0.582457 0.024 Uiso 1 1 calc R U . . .
C18 C 0.95954(14) 0.77456(14) 0.48141(11) 0.0181(3) Uani 1 1 d . . . . .
C19 C 0.90205(14) 0.71803(13) 0.38802(11) 0.0163(3) Uani 1 1 d . . . . .
H19 H 0.836255 0.649247 0.364929 0.020 Uiso 1 1 calc R U . . .
C20 C 1.20610(17) 1.01969(16) 0.49693(13) 0.0288(4) Uani 1 1 d D . . . .
C21 C 0.91801(16) 0.72874(15) 0.54483(12) 0.0230(3) Uani 1 1 d . . . . .
C22 C 0.73538(14) 0.60943(13) 0.18556(11) 0.0151(3) Uani 1 1 d . . . . .
C23 C 0.66810(14) 0.63857(13) 0.22760(11) 0.0162(3) Uani 1 1 d . . . . .
H23 H 0.703697 0.706795 0.276555 0.019 Uiso 1 1 calc R U . . .
C24 C 0.55061(14) 0.57067(14) 0.19990(11) 0.0181(3) Uani 1 1 d . . . . .
C25 C 0.49432(15) 0.47043(14) 0.12875(12) 0.0212(3) Uani 1 1 d . . . . .
H25 H 0.414582 0.423592 0.110563 0.025 Uiso 1 1 calc R U . . .
C26 C 0.55926(15) 0.44111(14) 0.08498(12) 0.0213(3) Uani 1 1 d . . . . .
C27 C 0.67587(15) 0.50905(13) 0.11193(11) 0.0181(3) Uani 1 1 d . . . . .
H27 H 0.716862 0.486919 0.079474 0.022 Uiso 1 1 calc R U . . .
C28 C 0.48695(15) 0.60792(16) 0.25054(13) 0.0228(3) Uani 1 1 d . . . . .
C29 C 0.50431(16) 0.33229(16) 0.00973(13) 0.0308(4) Uani 1 1 d D . . . .
C30 C 0.94036(14) 0.61982(13) 0.19283(10) 0.0147(3) Uani 1 1 d . . . . .
C31 C 0.91119(14) 0.52027(13) 0.20373(11) 0.0161(3) Uani 1 1 d . . . . .
H31 H 0.852847 0.495605 0.226035 0.019 Uiso 1 1 calc R U . . .
C32 C 0.96465(14) 0.45691(13) 0.18305(11) 0.0169(3) Uani 1 1 d . . . . .
C33 C 1.05060(14) 0.48942(14) 0.14995(11) 0.0178(3) Uani 1 1 d . . . . .
H33 H 1.085421 0.445039 0.133688 0.021 Uiso 1 1 calc R U . . .
C34 C 1.08334(14) 0.58892(14) 0.14164(11) 0.0172(3) Uani 1 1 d . . . . .
C35 C 1.03082(14) 0.65336(13) 0.16395(11) 0.0162(3) Uani 1 1 d . . . . .
H35 H 1.057344 0.722180 0.159385 0.019 Uiso 1 1 calc R U . . .
C36 C 0.92613(16) 0.34916(14) 0.19214(12) 0.0208(3) Uani 1 1 d . . . . .
C37 C 1.17820(15) 0.63006(16) 0.11003(13) 0.0232(3) Uani 1 1 d . . . . .
C38 C 0.87416(13) 0.77095(12) 0.16133(11) 0.0145(3) Uani 1 1 d . . . . .
C39 C 0.87926(14) 0.74951(13) 0.07589(11) 0.0166(3) Uani 1 1 d . . . . .
H39 H 0.885217 0.686348 0.048684 0.020 Uiso 1 1 calc R U . . .
C40 C 0.87587(14) 0.81799(14) 0.02931(11) 0.0174(3) Uani 1 1 d . . . . .
C41 C 0.86232(15) 0.90834(14) 0.06437(11) 0.0191(3) Uani 1 1 d . . . . .
H41 H 0.861118 0.955540 0.033146 0.023 Uiso 1 1 calc R U . . .
C42 C 0.85051(15) 0.92780(13) 0.14687(11) 0.0184(3) Uani 1 1 d . . . . .
C43 C 0.85835(14) 0.86221(13) 0.19485(11) 0.0165(3) Uani 1 1 d . . . . .
H43 H 0.852870 0.879464 0.252125 0.020 Uiso 1 1 calc R U . . .
C44 C 0.89177(17) 0.79455(16) -0.05812(12) 0.0248(4) Uani 1 1 d . . . . .
C45 C 0.8287(2) 1.02161(17) 0.18144(14) 0.0313(4) Uani 1 1 d . . . . .
B1 B 0.87271(15) 0.69035(14) 0.21646(12) 0.0142(3) Uani 1 1 d . . . . .
F1 F 1.2064(4) 1.0748(3) 0.4412(3) 0.0394(3) Uani 0.485(3) 1 d D . P A 1
F2 F 1.2995(3) 1.0104(2) 0.5167(3) 0.0394(3) Uani 0.485(3) 1 d D . P A 1
F3 F 1.2145(3) 1.0917(2) 0.5755(2) 0.0394(3) Uani 0.485(3) 1 d D . P A 1
F10 F 0.3941(2) 0.3058(2) -0.04559(19) 0.0342(3) Uani 0.511(4) 1 d D . P B 1
F11 F 0.5550(3) 0.3351(3) -0.0528(2) 0.0342(3) Uani 0.511(4) 1 d D . P B 1
F12 F 0.5054(3) 0.2554(2) 0.03383(19) 0.0342(3) Uani 0.511(4) 1 d D . P B 1
F1A F 1.1977(4) 1.0874(3) 0.4586(3) 0.0394(3) Uani 0.515(3) 1 d D . P A 2
F2A F 1.2925(2) 0.9971(2) 0.4770(2) 0.0394(3) Uani 0.515(3) 1 d D . P A 2
F3A F 1.2509(3) 1.0689(2) 0.5861(2) 0.0394(3) Uani 0.515(3) 1 d D . P A 2
F10A F 0.3900(4) 0.2803(4) -0.0237(4) 0.0342(3) Uani 0.286(4) 1 d D . P B 2
F11A F 0.5350(7) 0.3379(6) -0.0625(4) 0.0342(3) Uani 0.286(4) 1 d D . P B 2
F12A F 0.5520(7) 0.2691(5) 0.0395(4) 0.0342(3) Uani 0.286(4) 1 d D . P B 2
F10B F 0.4104(5) 0.2573(4) 0.0210(4) 0.0342(3) Uani 0.203(2) 1 d D . P B 3
F12B F 0.5679(7) 0.2761(6) 0.0256(6) 0.0342(3) Uani 0.203(2) 1 d D . P B 3
F11B F 0.4724(7) 0.3197(5) -0.0709(3) 0.0342(3) Uani 0.203(2) 1 d D . P B 3

loop_
_atom_site_aniso_label
_atom_site_aniso_U_11
_atom_site_aniso_U_22
_atom_site_aniso_U_33
_atom_site_aniso_U_23
_atom_site_aniso_U_13
_atom_site_aniso_U_12
Fe1 0.01696(11) 0.01258(10) 0.01502(11) 0.00611(8) 0.00778(9) 0.00687(9)
Fe2 0.01834(11) 0.01447(11) 0.01602(11) 0.00650(9) 0.00645(9) 0.00514(9)
S1 0.01778(18) 0.02098(19) 0.01671(18) 0.00824(15) 0.00875(15) 0.00799(15)
S2 0.0264(2) 0.01815(19) 0.01501(18) 0.00741(15) 0.00683(16) 0.01133(16)
P1 0.01615(19) 0.01640(19) 0.01779(19) 0.00658(15) 0.00605(15) 0.00677(15)
P2 0.0312(2) 0.0164(2) 0.0182(2) 0.00411(16) 0.00941(18) 0.00868(18)
O1 0.0537(10) 0.0263(7) 0.0466(9) 0.0190(7) 0.0375(8) 0.0141(7)
O2 0.0260(7) 0.0218(6) 0.0347(7) 0.0055(6) 0.0101(6) 0.0141(6)
O3 0.0432(9) 0.0281(7) 0.0420(9) 0.0236(7) 0.0167(7) 0.0145(7)
O4 0.0213(7) 0.0526(10) 0.0424(9) 0.0140(8) 0.0068(7) 0.0030(7)
N1 0.0252(8) 0.0264(8) 0.0209(7) 0.0065(6) 0.0074(6) 0.0166(6)
C1 0.0311(9) 0.0175(8) 0.0241(8) 0.0076(7) 0.0153(7) 0.0118(7)
C2 0.0236(8) 0.0281(9) 0.0176(8) 0.0046(7) 0.0072(7) 0.0122(7)
C3 0.0178(8) 0.0330(10) 0.0320(10) 0.0051(8) 0.0094(7) 0.0106(8)
C4 0.0375(11) 0.0259(9) 0.0291(10) 0.0159(8) 0.0008(8) 0.0106(8)
C5 0.0208(8) 0.0159(7) 0.0205(8) 0.0061(6) 0.0081(6) 0.0065(6)
C6 0.0258(9) 0.0192(8) 0.0206(8) 0.0061(6) 0.0077(7) 0.0136(7)
C7 0.0238(9) 0.0317(10) 0.0263(9) 0.0094(8) 0.0131(7) 0.0169(8)
C8 0.0294(9) 0.0278(9) 0.0219(9) 0.0079(7) 0.0045(7) 0.0187(8)
C9 0.0241(9) 0.0201(8) 0.0236(8) 0.0085(7) 0.0089(7) 0.0056(7)
C10 0.0263(9) 0.0271(9) 0.0241(9) 0.0088(7) 0.0084(7) 0.0064(8)
C11 0.0445(13) 0.0479(14) 0.0216(10) -0.0021(9) 0.0020(9) 0.0130(11)
C12 0.0528(13) 0.0288(10) 0.0305(10) 0.0158(8) 0.0282(10) 0.0225(10)
C13 0.0503(13) 0.0181(9) 0.0424(12) 0.0100(8) 0.0250(10) 0.0167(9)
F4 0.0524(8) 0.0432(7) 0.0334(6) 0.0174(6) 0.0309(6) 0.0281(6)
F5 0.0530(8) 0.0587(8) 0.0413(7) 0.0390(7) 0.0308(6) 0.0418(7)
F6 0.0356(7) 0.0461(8) 0.0289(6) 0.0188(6) 0.0137(5) -0.0027(6)
F7 0.0366(7) 0.0309(6) 0.0485(7) 0.0186(6) 0.0263(6) 0.0228(5)
F8 0.0451(7) 0.0748(10) 0.0281(6) 0.0302(7) 0.0239(6) 0.0424(7)
F9 0.0189(5) 0.0409(7) 0.0471(7) 0.0144(6) 0.0170(5) 0.0123(5)
F13 0.0433(7) 0.0175(5) 0.0325(6) 0.0076(5) -0.0014(6) 0.0018(5)
F14 0.0329(6) 0.0248(6) 0.0494(7) 0.0216(5) 0.0156(6) 0.0183(5)
F15 0.0610(9) 0.0319(6) 0.0511(8) 0.0302(6) 0.0415(7) 0.0297(6)
F16 0.0470(8) 0.0435(7) 0.0568(8) 0.0261(7) 0.0414(7) 0.0299(6)
F17 0.0164(5) 0.0506(8) 0.0434(7) 0.0164(6) 0.0104(5) 0.0044(5)
F18 0.0388(7) 0.0595(8) 0.0506(8) 0.0446(7) 0.0322(6) 0.0319(7)
F19 0.0495(7) 0.0316(6) 0.0195(5) 0.0065(5) 0.0142(5) 0.0207(6)
F20 0.0350(7) 0.0884(12) 0.0322(7) 0.0220(7) 0.0232(6) 0.0296(8)
F21 0.0738(10) 0.0419(7) 0.0254(6) 0.0230(6) 0.0257(6) 0.0339(7)
F22 0.1063(14) 0.0884(12) 0.0309(7) 0.0234(8) 0.0210(8) 0.0879(12)
F23 0.1026(14) 0.0178(6) 0.0789(12) 0.0169(7) 0.0516(11) 0.0240(8)
F24 0.0700(9) 0.0418(7) 0.0268(6) 0.0152(5) 0.0248(6) 0.0438(7)
C14 0.0156(7) 0.0141(7) 0.0169(7) 0.0068(6) 0.0070(6) 0.0082(6)
C15 0.0168(7) 0.0170(7) 0.0193(8) 0.0084(6) 0.0077(6) 0.0070(6)
C16 0.0170(7) 0.0168(7) 0.0207(8) 0.0062(6) 0.0044(6) 0.0052(6)
C17 0.0203(8) 0.0208(8) 0.0166(7) 0.0056(6) 0.0049(6) 0.0087(7)
C18 0.0188(7) 0.0210(8) 0.0183(8) 0.0100(6) 0.0086(6) 0.0106(6)
C19 0.0164(7) 0.0147(7) 0.0183(7) 0.0077(6) 0.0071(6) 0.0066(6)
C20 0.0227(9) 0.0220(9) 0.0270(9) 0.0081(7) 0.0028(7) 0.0014(7)
C21 0.0247(9) 0.0278(9) 0.0199(8) 0.0120(7) 0.0110(7) 0.0123(7)
C22 0.0162(7) 0.0143(7) 0.0153(7) 0.0075(6) 0.0055(6) 0.0071(6)
C23 0.0176(7) 0.0158(7) 0.0169(7) 0.0080(6) 0.0068(6) 0.0083(6)
C24 0.0175(7) 0.0213(8) 0.0203(8) 0.0118(6) 0.0083(6) 0.0109(6)
C25 0.0150(7) 0.0207(8) 0.0241(8) 0.0102(7) 0.0044(6) 0.0059(6)
C26 0.0195(8) 0.0169(8) 0.0200(8) 0.0042(6) 0.0023(6) 0.0066(6)
C27 0.0193(8) 0.0179(7) 0.0166(7) 0.0059(6) 0.0064(6) 0.0091(6)
C28 0.0197(8) 0.0305(9) 0.0248(9) 0.0153(7) 0.0103(7) 0.0141(7)
C29 0.0255(9) 0.0217(9) 0.0279(10) -0.0002(7) 0.0016(8) 0.0062(7)
C30 0.0158(7) 0.0139(7) 0.0139(7) 0.0056(6) 0.0052(6) 0.0066(6)
C31 0.0176(7) 0.0153(7) 0.0168(7) 0.0072(6) 0.0081(6) 0.0075(6)
C32 0.0194(7) 0.0144(7) 0.0173(7) 0.0070(6) 0.0067(6) 0.0083(6)
C33 0.0195(7) 0.0194(8) 0.0185(7) 0.0080(6) 0.0085(6) 0.0119(6)
C34 0.0153(7) 0.0207(8) 0.0174(7) 0.0093(6) 0.0068(6) 0.0087(6)
C35 0.0152(7) 0.0153(7) 0.0178(7) 0.0080(6) 0.0056(6) 0.0063(6)
C36 0.0247(8) 0.0166(7) 0.0239(8) 0.0091(6) 0.0108(7) 0.0107(7)
C37 0.0198(8) 0.0291(9) 0.0291(9) 0.0170(8) 0.0132(7) 0.0134(7)
C38 0.0139(7) 0.0131(7) 0.0163(7) 0.0063(6) 0.0059(6) 0.0056(6)
C39 0.0177(7) 0.0164(7) 0.0163(7) 0.0057(6) 0.0067(6) 0.0091(6)
C40 0.0174(7) 0.0202(8) 0.0156(7) 0.0082(6) 0.0070(6) 0.0085(6)
C41 0.0211(8) 0.0178(7) 0.0186(8) 0.0099(6) 0.0064(6) 0.0086(6)
C42 0.0221(8) 0.0148(7) 0.0181(7) 0.0057(6) 0.0064(6) 0.0099(6)
C43 0.0193(7) 0.0157(7) 0.0150(7) 0.0061(6) 0.0071(6) 0.0084(6)
C44 0.0305(9) 0.0311(9) 0.0193(8) 0.0125(7) 0.0125(7) 0.0169(8)
C45 0.0542(13) 0.0270(9) 0.0247(9) 0.0128(8) 0.0163(9) 0.0285(10)
B1 0.0159(8) 0.0127(7) 0.0157(8) 0.0065(6) 0.0073(6) 0.0070(6)
F1 0.0296(5) 0.0257(6) 0.0424(8) 0.0095(6) 0.0045(6) 0.0014(4)
F2 0.0296(5) 0.0257(6) 0.0424(8) 0.0095(6) 0.0045(6) 0.0014(4)
F3 0.0296(5) 0.0257(6) 0.0424(8) 0.0095(6) 0.0045(6) 0.0014(4)
F10 0.0389(8) 0.0210(5) 0.0250(6) 0.0039(4) 0.0023(6) 0.0068(6)
F11 0.0389(8) 0.0210(5) 0.0250(6) 0.0039(4) 0.0023(6) 0.0068(6)
F12 0.0389(8) 0.0210(5) 0.0250(6) 0.0039(4) 0.0023(6) 0.0068(6)
F1A 0.0296(5) 0.0257(6) 0.0424(8) 0.0095(6) 0.0045(6) 0.0014(4)
F2A 0.0296(5) 0.0257(6) 0.0424(8) 0.0095(6) 0.0045(6) 0.0014(4)
F3A 0.0296(5) 0.0257(6) 0.0424(8) 0.0095(6) 0.0045(6) 0.0014(4)
F10A 0.0389(8) 0.0210(5) 0.0250(6) 0.0039(4) 0.0023(6) 0.0068(6)
F11A 0.0389(8) 0.0210(5) 0.0250(6) 0.0039(4) 0.0023(6) 0.0068(6)
F12A 0.0389(8) 0.0210(5) 0.0250(6) 0.0039(4) 0.0023(6) 0.0068(6)
F10B 0.0389(8) 0.0210(5) 0.0250(6) 0.0039(4) 0.0023(6) 0.0068(6)
F12B 0.0389(8) 0.0210(5) 0.0250(6) 0.0039(4) 0.0023(6) 0.0068(6)
F11B 0.0389(8) 0.0210(5) 0.0250(6) 0.0039(4) 0.0023(6) 0.0068(6)

loop_
_atom_type_symbol
_atom_type_description
_atom_type_scat_dispersion_real
_atom_type_scat_dispersion_imag
_atom_type_scat_source
C C 0.0033 0.0016 'International Tables Vol C Tables 4.2.6.8 and 6.1.1.4'
H H 0.0000 0.0000 'International Tables Vol C Tables 4.2.6.8 and 6.1.1.4'
B B 0.0013 0.0007 'International Tables Vol C Tables 4.2.6.8 and 6.1.1.4'
N N 0.0061 0.0033 'International Tables Vol C Tables 4.2.6.8 and 6.1.1.4'
O O 0.0106 0.0060 'International Tables Vol C Tables 4.2.6.8 and 6.1.1.4'
F F 0.0171 0.0103 'International Tables Vol C Tables 4.2.6.8 and 6.1.1.4'
P P 0.1023 0.0942 'International Tables Vol C Tables 4.2.6.8 and 6.1.1.4'
S S 0.1246 0.1234 'International Tables Vol C Tables 4.2.6.8 and 6.1.1.4'
Fe Fe 0.3463 0.8444 'International Tables Vol C Tables 4.2.6.8 and 6.1.1.4'

loop_
_exptl_crystal_face_index_h
_exptl_crystal_face_index_k
_exptl_crystal_face_index_l
_exptl_crystal_face_perp_dist
-1.00 1.00 1.00 0.0280
1.00 -1.00 -1.00 0.0320
1.00 -1.00 1.00 0.1040
-1.00 1.00 -1.00 0.0200
-2.00 -1.00 0.00 0.0750
2.00 1.00 0.00 0.0970
0.00 -1.00 1.00 0.0880
0.00 1.00 -1.00 0.0810
0.00 0.00 -1.00 0.0220

loop_
_geom_angle_atom_site_label_1
_geom_angle_atom_site_label_2
_geom_angle_atom_site_label_3
_geom_angle
_geom_angle_site_symmetry_1
_geom_angle_site_symmetry_3
_geom_angle_publ_flag
C1 Fe1 C5 93.21(8) . . ?
C1 Fe1 C6 84.53(8) . . ?
C5 Fe1 C6 176.70(8) . . ?
C1 Fe1 P1 93.99(6) . . ?
C5 Fe1 P1 84.63(6) . . ?
C6 Fe1 P1 93.12(5) . . ?
C1 Fe1 S1 166.86(6) . . ?
C5 Fe1 S1 99.84(6) . . ?
C6 Fe1 S1 82.50(5) . . ?
P1 Fe1 S1 88.786(17) . . ?
C1 Fe1 S2 89.00(6) . . ?
C5 Fe1 S2 101.17(6) . . ?
C6 Fe1 S2 81.23(5) . . ?
P1 Fe1 S2 173.341(19) . . ?
S1 Fe1 S2 86.994(17) . . ?
C1 Fe1 Fe2 130.91(6) . . ?
C5 Fe1 Fe2 68.57(6) . . ?
C6 Fe1 Fe2 114.74(5) . . ?
P1 Fe1 Fe2 126.917(15) . . ?
S1 Fe1 Fe2 54.452(13) . . ?
S2 Fe1 Fe2 53.679(13) . . ?
C10 Fe2 C9 94.01(9) . . ?
C10 Fe2 S2 98.43(7) . . ?
C9 Fe2 S2 167.54(6) . . ?
C10 Fe2 S1 100.35(7) . . ?
C9 Fe2 S1 89.08(6) . . ?
S2 Fe2 S1 89.493(17) . . ?
C10 Fe2 P2 94.81(7) . . ?
C9 Fe2 P2 91.26(6) . . ?
S2 Fe2 P2 86.900(18) . . ?
S1 Fe2 P2 164.77(2) . . ?
C10 Fe2 Fe1 141.16(7) . . ?
C9 Fe2 Fe1 113.23(6) . . ?
S2 Fe2 Fe1 56.428(13) . . ?
S1 Fe2 Fe1 55.380(13) . . ?
P2 Fe2 Fe1 110.933(16) . . ?
C7 S1 Fe2 112.67(6) . . ?
C7 S1 Fe1 98.89(6) . . ?
Fe2 S1 Fe1 70.168(14) . . ?
C8 S2 Fe2 112.98(7) . . ?
C8 S2 Fe1 98.97(6) . . ?
Fe2 S2 Fe1 69.893(14) . . ?
C2 P1 C4 102.75(10) . . ?
C2 P1 C3 104.04(9) . . ?
C4 P1 C3 102.36(11) . . ?
C2 P1 Fe1 117.92(6) . . ?
C4 P1 Fe1 114.90(7) . . ?
C3 P1 Fe1 113.04(7) . . ?
C13 P2 C11 104.76(12) . . ?
C13 P2 C12 102.69(10) . . ?
C11 P2 C12 102.86(12) . . ?
C13 P2 Fe2 115.54(8) . . ?
C11 P2 Fe2 112.82(9) . . ?
C12 P2 Fe2 116.60(7) . . ?
C7 N1 C8 113.67(16) . . ?
C7 N1 C6 111.00(15) . . ?
C8 N1 C6 111.00(15) . . ?
O1 C1 Fe1 177.95(19) . . ?
P1 C2 H2A 109.5 . . ?
P1 C2 H2B 109.5 . . ?
H2A C2 H2B 109.5 . . ?
P1 C2 H2C 109.5 . . ?
H2A C2 H2C 109.5 . . ?
H2B C2 H2C 109.5 . . ?
P1 C3 H3A 109.5 . . ?
P1 C3 H3B 109.5 . . ?
H3A C3 H3B 109.5 . . ?
P1 C3 H3C 109.5 . . ?
H3A C3 H3C 109.5 . . ?
H3B C3 H3C 109.5 . . ?
P1 C4 H4A 109.5 . . ?
P1 C4 H4B 109.5 . . ?
H4A C4 H4B 109.5 . . ?
P1 C4 H4C 109.5 . . ?
H4A C4 H4C 109.5 . . ?
H4B C4 H4C 109.5 . . ?
O2 C5 Fe1 167.83(16) . . ?
N1 C6 Fe1 105.03(11) . . ?
N1 C6 H6A 110.7 . . ?
Fe1 C6 H6A 110.7 . . ?
N1 C6 H6B 110.7 . . ?
Fe1 C6 H6B 110.7 . . ?
H6A C6 H6B 108.8 . . ?
N1 C7 S1 111.31(12) . . ?
N1 C7 H7A 109.4 . . ?
S1 C7 H7A 109.4 . . ?
N1 C7 H7B 109.4 . . ?
S1 C7 H7B 109.4 . . ?
H7A C7 H7B 108.0 . . ?
N1 C8 S2 110.77(12) . . ?
N1 C8 H8A 109.5 . . ?
S2 C8 H8A 109.5 . . ?
N1 C8 H8B 109.5 . . ?
S2 C8 H8B 109.5 . . ?
H8A C8 H8B 108.1 . . ?
O3 C9 Fe2 178.46(18) . . ?
O4 C10 Fe2 178.0(2) . . ?
P2 C11 H11A 109.5 . . ?
P2 C11 H11B 109.5 . . ?
H11A C11 H11B 109.5 . . ?
P2 C11 H11C 109.5 . . ?
H11A C11 H11C 109.5 . . ?
H11B C11 H11C 109.5 . . ?
P2 C12 H12A 109.5 . . ?
P2 C12 H12B 109.5 . . ?
H12A C12 H12B 109.5 . . ?
P2 C12 H12C 109.5 . . ?
H12A C12 H12C 109.5 . . ?
H12B C12 H12C 109.5 . . ?
P2 C13 H13A 109.5 . . ?
P2 C13 H13B 109.5 . . ?
H13A C13 H13B 109.5 . . ?
P2 C13 H13C 109.5 . . ?
H13A C13 H13C 109.5 . . ?
H13B C13 H13C 109.5 . . ?
C15 C14 C19 115.77(15) . . ?
C15 C14 B1 121.97(14) . . ?
C19 C14 B1 122.10(14) . . ?
C16 C15 C14 121.91(15) . . ?
C16 C15 H15 119.0 . . ?
C14 C15 H15 119.0 . . ?
C17 C16 C15 121.40(16) . . ?
C17 C16 C20 119.07(16) . . ?
C15 C16 C20 119.50(16) . . ?
C16 C17 C18 117.61(16) . . ?
C16 C17 H17 121.2 . . ?
C18 C17 H17 121.2 . . ?
C19 C18 C17 121.07(15) . . ?
C19 C18 C21 120.73(16) . . ?
C17 C18 C21 118.19(15) . . ?
C18 C19 C14 122.21(15) . . ?
C18 C19 H19 118.9 . . ?
C14 C19 H19 118.9 . . ?
F1A C20 F3A 110.4(2) . . ?
F2 C20 F1 108.3(3) . . ?
F2 C20 F3 107.3(2) . . ?
F1 C20 F3 102.6(2) . . ?
F1A C20 F2A 104.0(2) . . ?
F3A C20 F2A 104.7(2) . . ?
F2 C20 C16 114.9(2) . . ?
F1A C20 C16 113.7(2) . . ?
F3A C20 C16 114.56(19) . . ?
F1 C20 C16 112.4(2) . . ?
F3 C20 C16 110.60(19) . . ?
F2A C20 C16 108.55(19) . . ?
F4 C21 F5 105.44(15) . . ?
F4 C21 F6 105.83(15) . . ?
F5 C21 F6 106.72(16) . . ?
F4 C21 C18 112.96(16) . . ?
F5 C21 C18 112.25(15) . . ?
F6 C21 C18 113.05(15) . . ?
C23 C22 C27 115.59(15) . . ?
C23 C22 B1 122.16(14) . . ?
C27 C22 B1 122.16(14) . . ?
C24 C23 C22 122.12(15) . . ?
C24 C23 H23 118.9 . . ?
C22 C23 H23 118.9 . . ?
C25 C24 C23 121.31(16) . . ?
C25 C24 C28 120.59(16) . . ?
C23 C24 C28 118.09(16) . . ?
C24 C25 C26 117.35(16) . . ?
C24 C25 H25 121.3 . . ?
C26 C25 H25 121.3 . . ?
C27 C26 C25 121.37(16) . . ?
C27 C26 C29 118.77(16) . . ?
C25 C26 C29 119.81(16) . . ?
C26 C27 C22 122.21(16) . . ?
C26 C27 H27 118.9 . . ?
C22 C27 H27 118.9 . . ?
F7 C28 F9 107.25(15) . . ?
F7 C28 F8 105.47(16) . . ?
F9 C28 F8 105.59(15) . . ?
F7 C28 C24 113.15(15) . . ?
F9 C28 C24 113.36(16) . . ?
F8 C28 C24 111.43(14) . . ?
F12 C29 F10 110.7(2) . . ?
F10A C29 F11A 106.8(4) . . ?
F12 C29 F11 107.5(2) . . ?
F10 C29 F11 99.2(2) . . ?
F11B C29 F12B 109.0(5) . . ?
F10A C29 F12A 110.9(4) . . ?
F11A C29 F12A 102.0(4) . . ?
F11B C29 F10B 107.9(4) . . ?
F12B C29 F10B 91.7(4) . . ?
F11B C29 C26 122.5(3) . . ?
F12 C29 C26 115.8(2) . . ?
F10A C29 C26 115.4(3) . . ?
F10 C29 C26 111.05(18) . . ?
F11A C29 C26 112.2(4) . . ?
F11 C29 C26 111.3(2) . . ?
F12B C29 C26 111.3(4) . . ?
F12A C29 C26 108.7(3) . . ?
F10B C29 C26 109.9(3) . . ?
C35 C30 C31 115.57(14) . . ?
C35 C30 B1 124.08(14) . . ?
C31 C30 B1 120.32(14) . . ?
C32 C31 C30 122.33(15) . . ?
C32 C31 H31 118.8 . . ?
C30 C31 H31 118.8 . . ?
C31 C32 C33 121.04(15) . . ?
C31 C32 C36 119.87(15) . . ?
C33 C32 C36 119.03(15) . . ?
C34 C33 C32 117.51(15) . . ?
C34 C33 H33 121.2 . . ?
C32 C33 H33 121.2 . . ?
C33 C34 C35 121.32(15) . . ?
C33 C34 C37 119.95(15) . . ?
C35 C34 C37 118.72(15) . . ?
C34 C35 C30 122.09(15) . . ?
C34 C35 H35 119.0 . . ?
C30 C35 H35 119.0 . . ?
F13 C36 F15 107.10(15) . . ?
F13 C36 F14 106.57(15) . . ?
F15 C36 F14 105.64(15) . . ?
F13 C36 C32 112.45(15) . . ?
F15 C36 C32 112.59(14) . . ?
F14 C36 C32 112.04(14) . . ?
F16 C37 F18 106.39(16) . . ?
F16 C37 F17 106.48(15) . . ?
F18 C37 F17 106.06(16) . . ?
F16 C37 C34 113.53(15) . . ?
F18 C37 C34 112.48(14) . . ?
F17 C37 C34 111.40(15) . . ?
C39 C38 C43 115.72(14) . . ?
C39 C38 B1 123.64(14) . . ?
C43 C38 B1 120.35(14) . . ?
C40 C39 C38 122.10(15) . . ?
C40 C39 H39 119.0 . . ?
C38 C39 H39 119.0 . . ?
C41 C40 C39 121.06(15) . . ?
C41 C40 C44 120.05(15) . . ?
C39 C40 C44 118.85(15) . . ?
C40 C41 C42 117.77(15) . . ?
C40 C41 H41 121.1 . . ?
C42 C41 H41 121.1 . . ?
C43 C42 C41 121.16(15) . . ?
C43 C42 C45 121.44(16) . . ?
C41 C42 C45 117.40(15) . . ?
C42 C43 C38 122.04(15) . . ?
C42 C43 H43 119.0 . . ?
C38 C43 H43 119.0 . . ?
F20 C44 F21 106.41(17) . . ?
F20 C44 F19 106.00(16) . . ?
F21 C44 F19 106.15(15) . . ?
F20 C44 C40 112.00(15) . . ?
F21 C44 C40 113.29(16) . . ?
F19 C44 C40 112.46(15) . . ?
F23 C45 F24 106.75(18) . . ?
F23 C45 F22 106.14(19) . . ?
F24 C45 F22 105.88(18) . . ?
F23 C45 C42 112.49(19) . . ?
F24 C45 C42 113.65(16) . . ?
F22 C45 C42 111.41(17) . . ?
C22 B1 C38 104.89(12) . . ?
C22 B1 C30 110.31(13) . . ?
C38 B1 C30 113.29(13) . . ?
C22 B1 C14 111.76(13) . . ?
C38 B1 C14 111.29(13) . . ?
C30 B1 C14 105.45(12) . . ?

loop_
_geom_bond_atom_site_label_1
_geom_bond_atom_site_label_2
_geom_bond_distance
_geom_bond_site_symmetry_2
_geom_bond_publ_flag
Fe1 C1 1.7802(18) . ?
Fe1 C5 1.7960(18) . ?
Fe1 C6 2.1685(17) . ?
Fe1 P1 2.2523(5) . ?
Fe1 S1 2.2688(5) . ?
Fe1 S2 2.3011(5) . ?
Fe1 Fe2 2.5934(3) . ?
Fe2 C10 1.759(2) . ?
Fe2 C9 1.8053(19) . ?
Fe2 S2 2.2252(5) . ?
Fe2 S1 2.2431(5) . ?
Fe2 P2 2.2758(5) . ?
S1 C7 1.8668(19) . ?
S2 C8 1.8665(19) . ?
P1 C2 1.8108(19) . ?
P1 C4 1.813(2) . ?
P1 C3 1.8165(19) . ?
P2 C13 1.809(2) . ?
P2 C11 1.811(2) . ?
P2 C12 1.820(2) . ?
O1 C1 1.139(2) . ?
O2 C5 1.153(2) . ?
O3 C9 1.134(2) . ?
O4 C10 1.145(3) . ?
N1 C7 1.431(3) . ?
N1 C8 1.432(2) . ?
N1 C6 1.441(2) . ?
C2 H2A 0.9800 . ?
C2 H2B 0.9800 . ?
C2 H2C 0.9800 . ?
C3 H3A 0.9800 . ?
C3 H3B 0.9800 . ?
C3 H3C 0.9800 . ?
C4 H4A 0.9800 . ?
C4 H4B 0.9800 . ?
C4 H4C 0.9800 . ?
C6 H6A 0.9900 . ?
C6 H6B 0.9900 . ?
C7 H7A 0.9900 . ?
C7 H7B 0.9900 . ?
C8 H8A 0.9900 . ?
C8 H8B 0.9900 . ?
C11 H11A 0.9800 . ?
C11 H11B 0.9800 . ?
C11 H11C 0.9800 . ?
C12 H12A 0.9800 . ?
C12 H12B 0.9800 . ?
C12 H12C 0.9800 . ?
C13 H13A 0.9800 . ?
C13 H13B 0.9800 . ?
C13 H13C 0.9800 . ?
F4 C21 1.336(2) . ?
F5 C21 1.340(2) . ?
F6 C21 1.341(2) . ?
F7 C28 1.331(2) . ?
F8 C28 1.355(2) . ?
F9 C28 1.336(2) . ?
F13 C36 1.330(2) . ?
F14 C36 1.342(2) . ?
F15 C36 1.339(2) . ?
F16 C37 1.335(2) . ?
F17 C37 1.341(2) . ?
F18 C37 1.341(2) . ?
F19 C44 1.344(2) . ?
F20 C44 1.338(2) . ?
F21 C44 1.339(2) . ?
F22 C45 1.346(3) . ?
F23 C45 1.327(3) . ?
F24 C45 1.331(2) . ?
C14 C15 1.403(2) . ?
C14 C19 1.405(2) . ?
C14 B1 1.640(2) . ?
C15 C16 1.392(2) . ?
C15 H15 0.9500 . ?
C16 C17 1.387(2) . ?
C16 C20 1.502(2) . ?
C17 C18 1.391(2) . ?
C17 H17 0.9500 . ?
C18 C19 1.389(2) . ?
C18 C21 1.497(2) . ?
C19 H19 0.9500 . ?
C20 F2 1.281(4) . ?
C20 F1A 1.306(5) . ?
C20 F3A 1.319(3) . ?
C20 F1 1.355(5) . ?
C20 F3 1.395(4) . ?
C20 F2A 1.419(4) . ?
C22 C23 1.401(2) . ?
C22 C27 1.404(2) . ?
C22 B1 1.638(2) . ?
C23 C24 1.394(2) . ?
C23 H23 0.9500 . ?
C24 C25 1.386(2) . ?
C24 C28 1.495(2) . ?
C25 C26 1.392(3) . ?
C25 H25 0.9500 . ?
C26 C27 1.387(2) . ?
C26 C29 1.497(2) . ?
C27 H27 0.9500 . ?
C29 F11B 1.232(5) . ?
C29 F12 1.266(3) . ?
C29 F10A 1.322(4) . ?
C29 F10 1.374(3) . ?
C29 F11A 1.378(6) . ?
C29 F11 1.389(4) . ?
C29 F12B 1.396(6) . ?
C29 F12A 1.399(5) . ?
C29 F10B 1.428(5) . ?
C30 C35 1.399(2) . ?
C30 C31 1.408(2) . ?
C30 B1 1.639(2) . ?
C31 C32 1.388(2) . ?
C31 H31 0.9500 . ?
C32 C33 1.394(2) . ?
C32 C36 1.501(2) . ?
C33 C34 1.386(2) . ?
C33 H33 0.9500 . ?
C34 C35 1.396(2) . ?
C34 C37 1.494(2) . ?
C35 H35 0.9500 . ?
C38 C39 1.399(2) . ?
C38 C43 1.407(2) . ?
C38 B1 1.639(2) . ?
C39 C40 1.397(2) . ?
C39 H39 0.9500 . ?
C40 C41 1.382(2) . ?
C40 C44 1.496(2) . ?
C41 C42 1.391(2) . ?
C41 H41 0.9500 . ?
C42 C43 1.387(2) . ?
C42 C45 1.493(2) . ?
C43 H43 0.9500 . ?
